data_7716072
loop_
_publ_author_name
'Cheng, Yukun'
'Huh, Daniel N.'
'Tonks, Ian A.'

_publ_section_title
;
 Mechanistic study of pyrazole synthesis <i>via</i> oxidation-induced N-N
 coupling of diazatitanacycles.
;
_journal_issue 22
_journal_name_full 'Dalton transactions (Cambridge, England : 2003)'
_journal_page_first 9510
_journal_page_last 9515
_journal_paper_doi 10.1039/d4dt01412j
_journal_volume 53
_journal_year 2024
_chemical_formula_moiety 'C38 H40 Cl4 N4 Ti2'
_chemical_formula_sum 'C38 H40 Cl4 N4 Ti2'
_chemical_formula_weight 790.34
_space_group_crystal_system monoclinic
_space_group_IT_number 14
_space_group_name_Hall '-P 2ybc'
_space_group_name_H-M_alt 'P 1 21/c 1'
_atom_sites_solution_hydrogens geom
_atom_sites_solution_primary dual
_audit_creation_date 2022-06-06
_audit_creation_method
; 
Olex2 1.3 
(compiled 2020.11.12 svn.r5f609507 for OlexSys, GUI svn.r6408) 
;
_audit_update_record
;
2024-04-16 deposited with the CCDC.	2024-05-14 downloaded from the CCDC.
;
_cell_angle_alpha 90
_cell_angle_beta 90.745(2)
_cell_angle_gamma 90
_cell_formula_units_Z 2
_cell_length_a 9.3405(9)
_cell_length_b 9.3839(7)
_cell_length_c 21.029(2)
_cell_measurement_reflns_used 9906
_cell_measurement_temperature 150.0
_cell_measurement_theta_max 30.54
_cell_measurement_theta_min 2.18
_cell_volume 1843.0(3)
_computing_cell_refinement 'SAINT V8.40B (?, 2016)'
_computing_data_collection 'Bruker APEX2'
_computing_data_reduction 'SAINT V8.40B (?, 2016)'
_computing_molecular_graphics 'Olex2 1.3 (Dolomanov et al., 2009)'
_computing_publication_material 'Olex2 1.3 (Dolomanov et al., 2009)'
_computing_structure_refinement 'XL  (Sheldrick, 2008)'
_computing_structure_solution 'SHELXT 2014/4 (Sheldrick, 2014)'
_diffrn_ambient_temperature 150.0
_diffrn_measured_fraction_theta_full 1.000
_diffrn_measured_fraction_theta_max 0.996
_diffrn_measurement_device_type 'Bruker APEX-II CCD'
_diffrn_measurement_method '\f and \w scans'
_diffrn_radiation_type MoK\a
_diffrn_radiation_wavelength 0.71073
_diffrn_reflns_av_R_equivalents 0.0310
_diffrn_reflns_av_unetI/netI 0.0307
_diffrn_reflns_Laue_measured_fraction_full 1.000
_diffrn_reflns_Laue_measured_fraction_max 0.996
_diffrn_reflns_limit_h_max 13
_diffrn_reflns_limit_h_min -13
_diffrn_reflns_limit_k_max 12
_diffrn_reflns_limit_k_min -13
_diffrn_reflns_limit_l_max 29
_diffrn_reflns_limit_l_min -30
_diffrn_reflns_number 24849
_diffrn_reflns_point_group_measured_fraction_full 1.000
_diffrn_reflns_point_group_measured_fraction_max 0.996
_diffrn_reflns_theta_full 25.242
_diffrn_reflns_theta_max 30.617
_diffrn_reflns_theta_min 1.937
_diffrn_source_current 1.4
_diffrn_source_power 0.07
_diffrn_source_voltage 50.0
_diffrn_standards_number 0
_exptl_absorpt_coefficient_mu 0.757
_exptl_absorpt_correction_T_max 0.7461
_exptl_absorpt_correction_T_min 0.6608
_exptl_absorpt_correction_type multi-scan
_exptl_absorpt_process_details
; 
SADABS-2016/2 (Bruker,2016/2) was used for absorption correction. 
wR2(int) was 0.0811 before and 0.0512 after correction. 
The Ratio of minimum to maximum transmission is 0.8857. 
The \l/2 correction factor is Not present. 
;
_exptl_crystal_colour purple
_exptl_crystal_density_diffrn 1.424
_exptl_crystal_description irregular
_exptl_crystal_F_000 816
_exptl_crystal_size_max 0.1
_exptl_crystal_size_mid 0.1
_exptl_crystal_size_min 0.1
_refine_diff_density_max 0.515
_refine_diff_density_min -0.358
_refine_diff_density_rms 0.066
_refine_ls_extinction_method none
_refine_ls_goodness_of_fit_ref 1.130
_refine_ls_hydrogen_treatment constr
_refine_ls_matrix_type full
_refine_ls_number_parameters 220
_refine_ls_number_reflns 5655
_refine_ls_number_restraints 0
_refine_ls_restrained_S_all 1.130
_refine_ls_R_factor_all 0.0430
_refine_ls_R_factor_gt 0.0375
_refine_ls_shift/su_max 0.001
_refine_ls_shift/su_mean 0.000
_refine_ls_structure_factor_coef Fsqd
_refine_ls_weighting_details 'w=1/[\s^2^(Fo^2^)+(0.0221P)^2^+1.6128P] where P=(Fo^2^+2Fc^2^)/3'
_refine_ls_weighting_scheme calc
_refine_ls_wR_factor_gt 0.0838
_refine_ls_wR_factor_ref 0.0863
_reflns_Friedel_coverage 0.000
_reflns_number_gt 5098
_reflns_number_total 5655
_reflns_threshold_expression 'I > 2\s(I)'
_cod_data_source_file d4dt01412j2.cif
_cod_data_source_block 22088a
_cod_depositor_comments 'Adding full bibliography for 7716072.cif.'
_cod_database_code 7716072
_shelx_shelxl_version_number 2014/7
_shelx_space_group_comment
; 
The symmetry employed for this shelxl refinement is uniquely defined 
by the following loop, which should always be used as a source of 
symmetry information in preference to the above space-group names. 
They are only intended as comments. 
;
_shelx_estimated_absorpt_t_max 0.928
_shelx_estimated_absorpt_t_min 0.928
_olex2_refinement_description
; 
1. Fixed Uiso 
 At 1.2 times of: 
  All C(H) groups, All C(H,H) groups 
 At 1.5 times of: 
  All C(H,H,H) groups 
2.a Secondary CH2 refined with riding coordinates: 
 C12(H12A,H12B) 
2.b Aromatic/amide H refined with riding coordinates: 
 C15(H15), C9(H9), C19(H19), C5(H5), C16(H16), C8(H8), C17(H17), C6(H6), 
 C18(H18) 
2.c Idealised Me refined as rotating group: 
 C11(H11A,H11B,H11C), C13(H13A,H13B,H13C), C10(H10A,H10B,H10C) 
;
_olex2_submission_special_instructions 'No special instructions were received'

loop_
_space_group_symop_operation_xyz
'x, y, z'
'-x, y+1/2, -z+1/2'
'-x, -y, -z'
'x, -y-1/2, z-1/2'

loop_
_atom_site_label
_atom_site_type_symbol
_atom_site_fract_x
_atom_site_fract_y
_atom_site_fract_z
_atom_site_U_iso_or_equiv
_atom_site_adp_type
_atom_site_occupancy
_atom_site_site_symmetry_order
_atom_site_calc_flag
_atom_site_refinement_flags_posn
_atom_site_refinement_flags_adp
_atom_site_refinement_flags_occupancy
_atom_site_disorder_assembly
_atom_site_disorder_group
Ti1 Ti 0.42664(3) 0.36447(3) 0.49654(2) 0.01369(6) Uani 1 1 d . . . . .
Cl1 Cl 0.22479(4) 0.25493(4) 0.53319(2) 0.02207(9) Uani 1 1 d . . . . .
Cl2 Cl 0.37511(5) 0.32087(5) 0.39243(2) 0.02810(10) Uani 1 1 d . . . . .
N2 N 0.43988(14) 0.77774(14) 0.45086(6) 0.0154(2) Uani 1 1 d . . . . .
N1 N 0.38347(14) 0.54956(13) 0.52373(6) 0.0155(2) Uani 1 1 d . . . . .
C1 C 0.27501(16) 0.63229(16) 0.54814(7) 0.0153(3) Uani 1 1 d . . . . .
C14 C 0.49294(16) 0.82847(16) 0.39054(7) 0.0161(3) Uani 1 1 d . . . . .
C4 C 0.19396(17) 0.56918(16) 0.60200(7) 0.0179(3) Uani 1 1 d . . . . .
C3 C 0.31304(16) 0.82285(15) 0.46903(7) 0.0157(3) Uani 1 1 d . . . . .
C2 C 0.24416(16) 0.76716(16) 0.52544(7) 0.0160(3) Uani 1 1 d . . . . .
C15 C 0.56185(18) 0.95921(18) 0.38723(7) 0.0211(3) Uani 1 1 d . . . . .
H15 H 0.5721 1.0166 0.4242 0.025 Uiso 1 1 calc R U . . .
C11 C 0.12731(18) 0.85640(17) 0.55507(8) 0.0214(3) Uani 1 1 d . . . . .
H11A H 0.0393 0.8480 0.5295 0.032 Uiso 1 1 calc R U . . .
H11B H 0.1575 0.9564 0.5565 0.032 Uiso 1 1 calc R U . . .
H11C H 0.1097 0.8225 0.5983 0.032 Uiso 1 1 calc R U . . .
C9 C 0.04553(19) 0.55255(19) 0.59921(8) 0.0245(3) Uani 1 1 d . . . . .
H9 H -0.0069 0.5823 0.5625 0.029 Uiso 1 1 calc R U . . .
C19 C 0.47650(19) 0.74449(18) 0.33686(8) 0.0230(3) Uani 1 1 d . . . . .
H19 H 0.4289 0.6552 0.3393 0.028 Uiso 1 1 calc R U . . .
C12 C 0.23013(18) 0.93074(17) 0.42985(8) 0.0211(3) Uani 1 1 d . . . . .
H12A H 0.2970 0.9862 0.4034 0.025 Uiso 1 1 calc R U . . .
H12B H 0.1804 0.9978 0.4584 0.025 Uiso 1 1 calc R U . . .
C5 C 0.2681(2) 0.5270(2) 0.65639(8) 0.0263(3) Uani 1 1 d . . . . .
H5 H 0.3691 0.5388 0.6589 0.032 Uiso 1 1 calc R U . . .
C16 C 0.61554(19) 1.00555(19) 0.32991(8) 0.0254(3) Uani 1 1 d . . . . .
H16 H 0.6629 1.0950 0.3275 0.031 Uiso 1 1 calc R U . . .
C8 C -0.0253(2) 0.4923(2) 0.65031(9) 0.0298(4) Uani 1 1 d . . . . .
H8 H -0.1264 0.4814 0.6481 0.036 Uiso 1 1 calc R U . . .
C17 C 0.6005(2) 0.9219(2) 0.27587(8) 0.0287(4) Uani 1 1 d . . . . .
H17 H 0.6383 0.9535 0.2366 0.034 Uiso 1 1 calc R U . . .
C7 C 0.0485(2) 0.4475(2) 0.70452(9) 0.0314(4) Uani 1 1 d . . . . .
C6 C 0.1953(2) 0.4675(2) 0.70723(9) 0.0332(4) Uani 1 1 d . . . . .
H6 H 0.2472 0.4401 0.7444 0.040 Uiso 1 1 calc R U . . .
C13 C 0.1205(2) 0.8551(2) 0.38708(9) 0.0337(4) Uani 1 1 d . . . . .
H13A H 0.1706 0.7966 0.3558 0.051 Uiso 1 1 calc R U . . .
H13B H 0.0613 0.9261 0.3649 0.051 Uiso 1 1 calc R U . . .
H13C H 0.0594 0.7941 0.4131 0.051 Uiso 1 1 calc R U . . .
C18 C 0.5306(2) 0.7924(2) 0.27926(8) 0.0295(4) Uani 1 1 d . . . . .
H18 H 0.5193 0.7357 0.2421 0.035 Uiso 1 1 calc R U . . .
C10 C -0.0292(3) 0.3786(3) 0.75924(11) 0.0475(6) Uani 1 1 d . . . . .
H10A H -0.0813 0.4516 0.7829 0.071 Uiso 1 1 calc R U . . .
H10B H 0.0403 0.3319 0.7876 0.071 Uiso 1 1 calc R U . . .
H10C H -0.0970 0.3076 0.7426 0.071 Uiso 1 1 calc R U . . .

loop_
_atom_site_aniso_label
_atom_site_aniso_U_11
_atom_site_aniso_U_22
_atom_site_aniso_U_33
_atom_site_aniso_U_23
_atom_site_aniso_U_13
_atom_site_aniso_U_12
Ti1 0.01478(13) 0.01265(12) 0.01367(11) 0.00011(9) 0.00156(9) 0.00028(9)
Cl1 0.01757(17) 0.02029(18) 0.02843(19) 0.00205(14) 0.00337(14) -0.00358(13)
Cl2 0.0314(2) 0.0365(2) 0.01629(17) -0.00366(15) -0.00093(15) -0.00448(17)
N2 0.0175(6) 0.0146(6) 0.0141(5) 0.0005(4) 0.0022(4) 0.0000(4)
N1 0.0153(6) 0.0143(6) 0.0171(6) 0.0002(4) 0.0034(4) 0.0016(4)
C1 0.0144(6) 0.0165(7) 0.0150(6) -0.0011(5) 0.0026(5) 0.0003(5)
C14 0.0169(7) 0.0174(7) 0.0140(6) 0.0023(5) 0.0011(5) 0.0016(5)
C4 0.0190(7) 0.0169(7) 0.0181(7) 0.0004(5) 0.0068(5) 0.0017(5)
C3 0.0175(7) 0.0125(6) 0.0171(6) -0.0017(5) -0.0005(5) -0.0010(5)
C2 0.0156(7) 0.0151(7) 0.0173(6) -0.0012(5) 0.0029(5) 0.0009(5)
C15 0.0245(8) 0.0205(7) 0.0182(7) 0.0005(6) 0.0004(6) -0.0032(6)
C11 0.0213(8) 0.0170(7) 0.0262(8) -0.0015(6) 0.0069(6) 0.0041(6)
C9 0.0217(8) 0.0238(8) 0.0282(8) 0.0022(6) 0.0063(6) 0.0008(6)
C19 0.0295(9) 0.0208(8) 0.0188(7) -0.0013(6) 0.0013(6) -0.0022(6)
C12 0.0210(8) 0.0180(7) 0.0243(7) 0.0046(6) 0.0019(6) 0.0046(6)
C5 0.0245(8) 0.0322(9) 0.0223(7) 0.0050(7) 0.0057(6) 0.0039(7)
C16 0.0266(9) 0.0246(8) 0.0251(8) 0.0072(6) 0.0026(6) -0.0036(7)
C8 0.0242(9) 0.0273(9) 0.0382(10) 0.0017(7) 0.0144(7) -0.0013(7)
C17 0.0339(10) 0.0347(10) 0.0177(7) 0.0075(7) 0.0041(6) 0.0010(8)
C7 0.0389(11) 0.0267(9) 0.0290(9) 0.0020(7) 0.0184(8) -0.0010(8)
C6 0.0390(11) 0.0392(11) 0.0216(8) 0.0077(7) 0.0085(7) 0.0041(8)
C13 0.0260(9) 0.0449(12) 0.0302(9) 0.0033(8) -0.0067(7) 0.0037(8)
C18 0.0404(11) 0.0325(10) 0.0156(7) -0.0015(6) 0.0025(7) 0.0006(8)
C10 0.0584(15) 0.0502(14) 0.0343(11) 0.0051(10) 0.0246(10) -0.0124(11)

loop_
_atom_type_symbol
_atom_type_description
_atom_type_scat_dispersion_real
_atom_type_scat_dispersion_imag
_atom_type_scat_source
C C 0.0033 0.0016 'International Tables Vol C Tables 4.2.6.8 and 6.1.1.4'
H H 0.0000 0.0000 'International Tables Vol C Tables 4.2.6.8 and 6.1.1.4'
Cl Cl 0.1484 0.1585 'International Tables Vol C Tables 4.2.6.8 and 6.1.1.4'
N N 0.0061 0.0033 'International Tables Vol C Tables 4.2.6.8 and 6.1.1.4'
Ti Ti 0.2776 0.4457 'International Tables Vol C Tables 4.2.6.8 and 6.1.1.4'

loop_
_geom_angle_atom_site_label_1
_geom_angle_atom_site_label_2
_geom_angle_atom_site_label_3
_geom_angle
_geom_angle_site_symmetry_1
_geom_angle_site_symmetry_3
_geom_angle_publ_flag
Cl2 Ti1 Cl1 94.501(19) . . ?
N2 Ti1 Cl1 91.31(4) 3_666 . ?
N2 Ti1 Cl2 120.23(4) 3_666 . ?
N1 Ti1 Cl1 97.59(4) . . ?
N1 Ti1 Cl1 171.66(4) 3_666 . ?
N1 Ti1 Cl2 114.65(4) . . ?
N1 Ti1 Cl2 92.56(4) 3_666 . ?
N1 Ti1 N2 123.35(5) . 3_666 ?
N1 Ti1 N2 81.28(5) 3_666 3_666 ?
N1 Ti1 N1 83.46(6) . 3_666 ?
C14 N2 Ti1 117.18(9) . 3_666 ?
C3 N2 Ti1 124.98(10) . 3_666 ?
C3 N2 C14 117.84(12) . . ?
Ti1 N1 Ti1 96.54(6) . 3_666 ?
C1 N1 Ti1 142.79(11) . . ?
C1 N1 Ti1 120.64(10) . 3_666 ?
N1 C1 C4 116.16(13) . . ?
N1 C1 C2 122.51(13) . . ?
C2 C1 C4 121.32(13) . . ?
C15 C14 N2 119.92(13) . . ?
C19 C14 N2 119.46(14) . . ?
C19 C14 C15 120.61(14) . . ?
C9 C4 C1 121.72(14) . . ?
C5 C4 C1 119.08(14) . . ?
C5 C4 C9 119.20(15) . . ?
N2 C3 C2 121.98(13) . . ?
N2 C3 C12 120.83(13) . . ?
C2 C3 C12 117.14(13) . . ?
C1 C2 C3 121.23(13) . . ?
C1 C2 C11 120.80(14) . . ?
C3 C2 C11 117.73(13) . . ?
C14 C15 H15 120.1 . . ?
C16 C15 C14 119.73(15) . . ?
C16 C15 H15 120.1 . . ?
C2 C11 H11A 109.5 . . ?
C2 C11 H11B 109.5 . . ?
C2 C11 H11C 109.5 . . ?
H11A C11 H11B 109.5 . . ?
H11A C11 H11C 109.5 . . ?
H11B C11 H11C 109.5 . . ?
C4 C9 H9 120.1 . . ?
C8 C9 C4 119.72(17) . . ?
C8 C9 H9 120.1 . . ?
C14 C19 H19 120.4 . . ?
C14 C19 C18 119.20(16) . . ?
C18 C19 H19 120.4 . . ?
C3 C12 H12A 109.6 . . ?
C3 C12 H12B 109.6 . . ?
C3 C12 C13 110.11(14) . . ?
H12A C12 H12B 108.2 . . ?
C13 C12 H12A 109.6 . . ?
C13 C12 H12B 109.6 . . ?
C4 C5 H5 119.9 . . ?
C4 C5 C6 120.28(17) . . ?
C6 C5 H5 119.9 . . ?
C15 C16 H16 119.9 . . ?
C15 C16 C17 120.17(16) . . ?
C17 C16 H16 119.9 . . ?
C9 C8 H8 119.3 . . ?
C9 C8 C7 121.40(18) . . ?
C7 C8 H8 119.3 . . ?
C16 C17 H17 120.1 . . ?
C18 C17 C16 119.89(16) . . ?
C18 C17 H17 120.1 . . ?
C8 C7 C10 121.0(2) . . ?
C6 C7 C8 118.28(16) . . ?
C6 C7 C10 120.7(2) . . ?
C5 C6 H6 119.5 . . ?
C7 C6 C5 121.09(18) . . ?
C7 C6 H6 119.5 . . ?
C12 C13 H13A 109.5 . . ?
C12 C13 H13B 109.5 . . ?
C12 C13 H13C 109.5 . . ?
H13A C13 H13B 109.5 . . ?
H13A C13 H13C 109.5 . . ?
H13B C13 H13C 109.5 . . ?
C19 C18 H18 119.8 . . ?
C17 C18 C19 120.39(16) . . ?
C17 C18 H18 119.8 . . ?
C7 C10 H10A 109.5 . . ?
C7 C10 H10B 109.5 . . ?
C7 C10 H10C 109.5 . . ?
H10A C10 H10B 109.5 . . ?
H10A C10 H10C 109.5 . . ?
H10B C10 H10C 109.5 . . ?

loop_
_geom_bond_atom_site_label_1
_geom_bond_atom_site_label_2
_geom_bond_distance
_geom_bond_site_symmetry_2
_geom_bond_publ_flag
Ti1 Cl1 2.2898(5) . ?
Ti1 Cl2 2.2726(5) . ?
Ti1 N2 2.1268(13) 3_666 ?
Ti1 N1 1.8741(13) . ?
Ti1 N1 1.9995(13) 3_666 ?
N2 Ti1 2.1268(13) 3_666 ?
N2 C14 1.4482(18) . ?
N2 C3 1.319(2) . ?
N1 Ti1 1.9994(13) 3_666 ?
N1 C1 1.3805(18) . ?
C1 C4 1.493(2) . ?
C1 C2 1.382(2) . ?
C14 C15 1.388(2) . ?
C14 C19 1.384(2) . ?
C4 C9 1.396(2) . ?
C4 C5 1.387(2) . ?
C3 C2 1.454(2) . ?
C3 C12 1.512(2) . ?
C2 C11 1.516(2) . ?
C15 H15 0.9500 . ?
C15 C16 1.382(2) . ?
C11 H11A 0.9800 . ?
C11 H11B 0.9800 . ?
C11 H11C 0.9800 . ?
C9 H9 0.9500 . ?
C9 C8 1.390(2) . ?
C19 H19 0.9500 . ?
C19 C18 1.393(2) . ?
C12 H12A 0.9900 . ?
C12 H12B 0.9900 . ?
C12 C13 1.529(3) . ?
C5 H5 0.9500 . ?
C5 C6 1.391(2) . ?
C16 H16 0.9500 . ?
C16 C17 1.387(3) . ?
C8 H8 0.9500 . ?
C8 C7 1.390(3) . ?
C17 H17 0.9500 . ?
C17 C18 1.381(3) . ?
C7 C6 1.384(3) . ?
C7 C10 1.514(3) . ?
C6 H6 0.9500 . ?
C13 H13A 0.9800 . ?
C13 H13B 0.9800 . ?
C13 H13C 0.9800 . ?
C18 H18 0.9500 . ?
C10 H10A 0.9800 . ?
C10 H10B 0.9800 . ?
C10 H10C 0.9800 . ?

loop_
_geom_torsion_atom_site_label_1
_geom_torsion_atom_site_label_2
_geom_torsion_atom_site_label_3
_geom_torsion_atom_site_label_4
_geom_torsion
_geom_torsion_site_symmetry_1
_geom_torsion_site_symmetry_2
_geom_torsion_site_symmetry_3
_geom_torsion_site_symmetry_4
_geom_torsion_publ_flag
Ti1 N2 C14 C15 -96.24(15) 3_666 . . . ?
Ti1 N2 C14 C19 82.62(16) 3_666 . . . ?
Ti1 N2 C3 C2 -6.4(2) 3_666 . . . ?
Ti1 N2 C3 C12 176.47(11) 3_666 . . . ?
Ti1 N1 C1 C4 -136.16(11) 3_666 . . . ?
Ti1 N1 C1 C4 46.5(2) . . . . ?
Ti1 N1 C1 C2 42.44(18) 3_666 . . . ?
Ti1 N1 C1 C2 -134.94(16) . . . . ?
Cl1 Ti1 N1 Ti1 171.66(4) . . . 3_666 ?
Cl1 Ti1 N1 C1 -10.61(17) . . . . ?
Cl2 Ti1 N1 Ti1 -89.82(5) . . . 3_666 ?
Cl2 Ti1 N1 C1 87.91(17) . . . . ?
N2 Ti1 N1 Ti1 75.04(7) 3_666 . . 3_666 ?
N2 Ti1 N1 C1 -107.24(17) 3_666 . . . ?
N2 C14 C15 C16 178.35(15) . . . . ?
N2 C14 C19 C18 -178.57(16) . . . . ?
N2 C3 C2 C1 -25.9(2) . . . . ?
N2 C3 C2 C11 159.62(14) . . . . ?
N2 C3 C12 C13 97.22(18) . . . . ?
N1 Ti1 N1 Ti1 0.000(1) 3_666 . . 3_666 ?
N1 Ti1 N1 C1 177.7(2) 3_666 . . . ?
N1 C1 C4 C9 -123.65(16) . . . . ?
N1 C1 C4 C5 56.8(2) . . . . ?
N1 C1 C2 C3 7.7(2) . . . . ?
N1 C1 C2 C11 -177.95(14) . . . . ?
C1 C4 C9 C8 179.52(16) . . . . ?
C1 C4 C5 C6 -179.81(16) . . . . ?
C14 N2 C3 C2 173.64(13) . . . . ?
C14 N2 C3 C12 -3.5(2) . . . . ?
C14 C15 C16 C17 0.1(3) . . . . ?
C14 C19 C18 C17 0.4(3) . . . . ?
C4 C1 C2 C3 -173.73(14) . . . . ?
C4 C1 C2 C11 0.6(2) . . . . ?
C4 C9 C8 C7 -0.1(3) . . . . ?
C4 C5 C6 C7 0.8(3) . . . . ?
C3 N2 C14 C15 83.77(18) . . . . ?
C3 N2 C14 C19 -97.37(18) . . . . ?
C2 C1 C4 C9 57.7(2) . . . . ?
C2 C1 C4 C5 -121.78(17) . . . . ?
C2 C3 C12 C13 -80.09(18) . . . . ?
C15 C14 C19 C18 0.3(3) . . . . ?
C15 C16 C17 C18 0.6(3) . . . . ?
C9 C4 C5 C6 0.7(3) . . . . ?
C9 C8 C7 C6 1.5(3) . . . . ?
C9 C8 C7 C10 -178.44(19) . . . . ?
C19 C14 C15 C16 -0.5(2) . . . . ?
C12 C3 C2 C1 151.38(15) . . . . ?
C12 C3 C2 C11 -23.1(2) . . . . ?
C5 C4 C9 C8 -1.0(3) . . . . ?
C16 C17 C18 C19 -0.8(3) . . . . ?
C8 C7 C6 C5 -1.8(3) . . . . ?
C10 C7 C6 C5 178.1(2) . . . . ?
